data_4344241
loop_
_publ_author_name
'Shieh, M.'
'Martin, K.J.'
'Clearfield, A.'
'Squattrito, P.J.'

_publ_section_title
;
 New low-dimensional zinc compounds containing zincoxygen-phosphorus
 frameworks: two-layered inorganic phophites and a polymeric organic
 phosphinate
;
_journal_name_full 'Inorganic Chemistry'
_journal_page_first 958
_journal_page_last 963
_journal_volume 29
_journal_year 1990
_chemical_formula_sum 'Ca H6 O8 P2 Zn'
_chemical_name_systematic 'Zn Ca (H P O3)2 (H2 O)2'
_space_group_IT_number 14
_symmetry_space_group_name_Hall '-P 2yn'
_symmetry_space_group_name_H-M 'P 1 21/n 1'
_cell_angle_alpha 90
_cell_angle_beta 97.3
_cell_angle_gamma 90
_cell_formula_units_Z 4
_cell_length_a 7.131
_cell_length_b 7.766
_cell_length_c 14.479
_cell_volume 795.338
_citation_journal_id_ASTM INOCAJ
_cod_data_source_file Shieh_INOCAJ_1990_1738.cif
_cod_data_source_block H6Ca1O8P2Zn1
_cod_original_cell_volume 795.3382
_cod_original_sg_symbol_Hall '-P 2ybc (x-z,y,z)'
_cod_original_formula_sum 'H6 Ca1 O8 P2 Zn1'
_cod_database_code 4344241

loop_
_symmetry_equiv_pos_as_xyz
x,y,z
-x+1/2,y+1/2,-z+1/2
-x,-y,-z
x-1/2,-y-1/2,z-1/2

loop_
_atom_site_label
_atom_site_type_symbol
_atom_site_fract_x
_atom_site_fract_y
_atom_site_fract_z
_atom_site_occupancy
_atom_site_U_iso_or_equiv
O2 O-2 0.6332 0.0703 0.9213 1 0.0
O3 O-2 0.529 0.7595 0.7501 1 0.0
H1 H+1 0.1189 0.8015 0.0207 1 0.0
O7 O-2 0.5742 0.3533 0.7569 1 0.0
O1 O-2 0.244 0.2862 0.8819 1 0.0
P2 P+3 0.0824 0.3747 0.8186 1 0.0
P1 P+3 0.2695 0.8035 0.0067 1 0.0
Ca1 Ca+2 0.4815 0.5567 0.8679 1 0.0
O6 O-2 0.7468 0.7286 0.9248 1 0.0
H2 H+1 -0.009 0.409 0.8714 1 0.0
H3 H+1 0.7608 0.7121 0.9768 1 0.0
O5 O-2 0.3284 0.0282 0.725 1 0.0
H5 H+1 0.7101 0.3231 0.7415 1 0.0
O4 O-2 0.261 -0.1311 0.9072 1 0.0
Zn1 Zn+2 0.3768 0.0734 0.85887 1 0.0
H4 H+1 0.8407 0.7208 0.8962 1 0.0
O8 O-2 0.6448 0.3753 0.9866 1 0.0
